data_4024765
loop_
_publ_author_name
'John R. Goodell'
'Jonathan P. McMullen'
'Nikolay Zaborenko'
'Jason R. Maloney'
'Chuan-Xing Ho'
'Klavs F. Jensen'
'John A. Porco'
'Aaron B. Beeler'

_publ_section_title
;
Development of an Automated Microfluidic Reaction Platform for
Multidimensional Screening: Reaction Discovery Employing
Bicyclo[3.2.1]octanoid Scaffolds
;
_journal_name_full 'Journal of Organic Chemistry'
_journal_page_first 6169
_journal_page_last 6180
_journal_paper_doi 10.1021/jo901073v
_journal_volume 74
_journal_year 2009
_chemical_formula_moiety 'C17 H20 O3'
_chemical_formula_sum 'C17 H20 O3'
_chemical_formula_weight 272.33
_chemical_name_systematic
; 
 ? 
;
_space_group_IT_number 14
_symmetry_cell_setting monoclinic
_symmetry_space_group_name_Hall '-P 2yn'
_symmetry_space_group_name_H-M 'P 1 21/n 1'
_atom_sites_solution_hydrogens difmap
_atom_sites_solution_primary direct
_atom_sites_solution_secondary difmap
_audit_creation_method SHELXL-97
_cell_angle_alpha 90.00
_cell_angle_beta 97.781(3)
_cell_angle_gamma 90.00
_cell_formula_units_Z 4
_cell_length_a 6.6506(6)
_cell_length_b 14.5039(14)
_cell_length_c 14.9477(12)
_cell_measurement_reflns_used 604
_cell_measurement_temperature 173(2)
_cell_measurement_theta_max 25.68
_cell_measurement_theta_min 3.09
_cell_volume 1428.6(2)
_computing_cell_refinement 'Bruker SAINT+'
_computing_data_collection 'Bruker APEX2'
_computing_data_reduction 'Bruker SAINT+'
_computing_molecular_graphics 'Bruker SHELXTL'
_computing_publication_material 'Bruker SHELXTL'
_computing_structure_refinement 'SHELXL-97 (Sheldrick, 1997)'
_computing_structure_solution 'SHELXS-97 (Sheldrick, 1990)'
_diffrn_ambient_temperature 173(2)
_diffrn_measured_fraction_theta_full 0.999
_diffrn_measured_fraction_theta_max 0.999
_diffrn_measurement_device_type 'Bruker X8 APEX II diffractometer'
_diffrn_measurement_method 'phi and omega scans'
_diffrn_radiation_monochromator graphite
_diffrn_radiation_source 'fine-focus sealed tube'
_diffrn_radiation_type MoK\a
_diffrn_radiation_wavelength 0.71073
_diffrn_reflns_av_R_equivalents 0.0395
_diffrn_reflns_av_sigmaI/netI 0.0451
_diffrn_reflns_limit_h_max 8
_diffrn_reflns_limit_h_min -8
_diffrn_reflns_limit_k_max 19
_diffrn_reflns_limit_k_min -19
_diffrn_reflns_limit_l_max 19
_diffrn_reflns_limit_l_min -19
_diffrn_reflns_number 14190
_diffrn_reflns_theta_full 28.28
_diffrn_reflns_theta_max 28.28
_diffrn_reflns_theta_min 1.97
_exptl_absorpt_coefficient_mu 0.086
_exptl_absorpt_correction_T_max 0.9831
_exptl_absorpt_correction_T_min 0.9585
_exptl_absorpt_correction_type multi-scan
_exptl_absorpt_process_details SADABS
_exptl_crystal_colour colourless
_exptl_crystal_density_diffrn 1.266
_exptl_crystal_density_method 'not measured'
_exptl_crystal_description block
_exptl_crystal_F_000 584
_exptl_crystal_size_max 0.50
_exptl_crystal_size_mid 0.35
_exptl_crystal_size_min 0.20
_refine_diff_density_max 0.277
_refine_diff_density_min -0.243
_refine_diff_density_rms 0.052
_refine_ls_extinction_method none
_refine_ls_goodness_of_fit_ref 1.086
_refine_ls_hydrogen_treatment refall
_refine_ls_matrix_type full
_refine_ls_number_parameters 261
_refine_ls_number_reflns 3541
_refine_ls_number_restraints 0
_refine_ls_restrained_S_all 1.086
_refine_ls_R_factor_all 0.0657
_refine_ls_R_factor_gt 0.0467
_refine_ls_shift/su_max 0.000
_refine_ls_shift/su_mean 0.000
_refine_ls_structure_factor_coef Fsqd
_refine_ls_weighting_details 'calc w=1/[\s^2^(Fo^2^)+(0.0536P)^2^+0.1570P] where P=(Fo^2^+2Fc^2^)/3'
_refine_ls_weighting_scheme calc
_refine_ls_wR_factor_gt 0.1058
_refine_ls_wR_factor_ref 0.1149
_reflns_number_gt 2686
_reflns_number_total 3541
_reflns_threshold_expression >2sigma(I)
_cod_data_source_file jo901073v_si_002.cif
_cod_data_source_block porco117
_cod_depositor_comments
;
The following automatic conversions were performed:
'_symmetry_cell_setting' value 'Monoclinic' changed to 'monoclinic'
according to '/home/saulius/struct/CIF-dictionaries/cif_core.dic'
dictionary named 'cif_core.dic' version 2.4.1 from 2010-06-29.

Automatic conversion script
Id: cif_fix_enum 1527 2010-12-29 10:47:43Z saulius 
;
_cod_original_sg_symbol_H-M P2(1)/n
_cod_database_code 4024765

loop_
_symmetry_equiv_pos_as_xyz
'x, y, z'
'-x+1/2, y+1/2, -z+1/2'
'-x, -y, -z'
'x-1/2, -y-1/2, z-1/2'

loop_
_atom_site_label
_atom_site_type_symbol
_atom_site_fract_x
_atom_site_fract_y
_atom_site_fract_z
_atom_site_U_iso_or_equiv
_atom_site_adp_type
_atom_site_occupancy
_atom_site_symmetry_multiplicity
_atom_site_calc_flag
_atom_site_refinement_flags
_atom_site_disorder_assembly
_atom_site_disorder_group
O1 O 1.10900(15) 0.29947(6) 0.10745(6) 0.0218(2) Uani 1 1 d . . .
O2 O 0.76387(15) 0.32298(6) 0.18454(6) 0.0233(2) Uani 1 1 d . . .
O3 O 0.84955(17) 0.00491(6) 0.08476(6) 0.0283(3) Uani 1 1 d . . .
C1 C 0.9815(2) 0.22176(8) 0.11796(8) 0.0179(3) Uani 1 1 d . . .
C2 C 0.7651(2) 0.25028(8) 0.12635(8) 0.0178(3) Uani 1 1 d . . .
C3 C 0.6021(2) 0.20744(9) 0.08400(9) 0.0193(3) Uani 1 1 d . . .
H3 H 0.468(3) 0.2265(10) 0.0903(10) 0.030(4) Uiso 1 1 d . . .
C4 C 0.6204(2) 0.12745(9) 0.01976(9) 0.0203(3) Uani 1 1 d . . .
H4 H 0.507(2) 0.0859(10) 0.0169(9) 0.024(4) Uiso 1 1 d . . .
C5 C 0.6613(2) 0.16121(9) -0.07414(9) 0.0202(3) Uani 1 1 d . . .
H5 H 0.576(2) 0.2169(9) -0.0930(9) 0.021(4) Uiso 1 1 d . . .
C6 C 0.8914(2) 0.18831(8) -0.05920(8) 0.0182(3) Uani 1 1 d . . .
H6 H 0.956(2) 0.1503(9) -0.1003(9) 0.021(4) Uiso 1 1 d . . .
C7 C 0.9779(2) 0.15341(8) 0.03778(8) 0.0180(3) Uani 1 1 d . . .
H7 H 1.117(2) 0.1268(9) 0.0390(9) 0.016(3) Uiso 1 1 d . . .
C8 C 0.8202(2) 0.08127(8) 0.05307(8) 0.0197(3) Uani 1 1 d . . .
C9 C 1.0802(3) 0.17594(10) 0.20499(9) 0.0246(3) Uani 1 1 d . . .
H9C H 1.007(2) 0.1173(11) 0.2149(10) 0.027(4) Uiso 1 1 d . . .
H9B H 1.226(3) 0.1603(11) 0.2020(10) 0.029(4) Uiso 1 1 d . . .
H9A H 1.071(3) 0.2176(11) 0.2567(11) 0.034(4) Uiso 1 1 d . . .
C10 C 0.5702(3) 0.36033(11) 0.19511(11) 0.0300(4) Uani 1 1 d . . .
H10C H 0.503(3) 0.3861(12) 0.1357(12) 0.048(5) Uiso 1 1 d . . .
H10B H 0.484(3) 0.3114(11) 0.2204(11) 0.034(4) Uiso 1 1 d . . .
H10A H 0.599(3) 0.4124(11) 0.2376(10) 0.033(4) Uiso 1 1 d . . .
C11 C 0.6188(3) 0.08632(11) -0.14598(10) 0.0285(4) Uani 1 1 d . . .
H11C H 0.647(3) 0.1100(10) -0.2073(11) 0.030(4) Uiso 1 1 d . . .
H11B H 0.478(3) 0.0644(11) -0.1523(11) 0.034(5) Uiso 1 1 d . . .
H11A H 0.703(3) 0.0305(12) -0.1303(11) 0.036(5) Uiso 1 1 d . . .
C12 C 0.9377(2) 0.28722(9) -0.08372(8) 0.0185(3) Uani 1 1 d . . .
C13 C 0.8103(2) 0.36120(9) -0.07134(9) 0.0227(3) Uani 1 1 d . . .
H13 H 0.683(3) 0.3509(10) -0.0435(10) 0.033(4) Uiso 1 1 d . . .
C14 C 0.8580(3) 0.44995(10) -0.09688(9) 0.0284(4) Uani 1 1 d . . .
H14 H 0.764(3) 0.4999(12) -0.0869(11) 0.045(5) Uiso 1 1 d . . .
C15 C 1.0328(3) 0.46676(10) -0.13472(10) 0.0347(4) Uani 1 1 d . . .
H15 H 1.065(3) 0.5298(12) -0.1512(10) 0.037(5) Uiso 1 1 d . . .
C16 C 1.1607(3) 0.39428(12) -0.14637(11) 0.0396(4) Uani 1 1 d . . .
H16 H 1.284(3) 0.4039(12) -0.1735(12) 0.046(5) Uiso 1 1 d . . .
C17 C 1.1135(3) 0.30535(10) -0.12176(10) 0.0285(3) Uani 1 1 d . . .
H17 H 1.207(3) 0.2560(11) -0.1305(10) 0.029(4) Uiso 1 1 d . . .
H1O H 1.061(3) 0.3282(13) 0.0586(14) 0.055(6) Uiso 1 1 d . . .

loop_
_atom_site_aniso_label
_atom_site_aniso_U_11
_atom_site_aniso_U_22
_atom_site_aniso_U_33
_atom_site_aniso_U_23
_atom_site_aniso_U_13
_atom_site_aniso_U_12
O1 0.0169(5) 0.0236(5) 0.0241(5) 0.0002(4) 0.0001(4) -0.0052(4)
O2 0.0182(6) 0.0237(5) 0.0281(5) -0.0073(4) 0.0039(4) 0.0002(4)
O3 0.0325(7) 0.0187(5) 0.0340(5) 0.0055(4) 0.0053(5) 0.0011(4)
C1 0.0147(7) 0.0182(6) 0.0205(6) 0.0008(5) 0.0010(5) -0.0021(5)
C2 0.0175(7) 0.0164(6) 0.0198(6) 0.0002(4) 0.0032(5) -0.0009(5)
C3 0.0142(7) 0.0194(6) 0.0246(6) 0.0006(5) 0.0035(6) 0.0002(6)
C4 0.0158(8) 0.0200(6) 0.0248(6) -0.0005(5) 0.0015(6) -0.0041(6)
C5 0.0184(8) 0.0185(6) 0.0227(6) 0.0003(5) -0.0010(6) -0.0009(6)
C6 0.0174(7) 0.0172(6) 0.0201(6) -0.0013(5) 0.0032(5) 0.0000(5)
C7 0.0151(7) 0.0179(6) 0.0205(6) 0.0018(5) 0.0008(6) 0.0023(5)
C8 0.0227(8) 0.0186(6) 0.0179(6) -0.0013(5) 0.0028(6) 0.0004(6)
C9 0.0221(8) 0.0283(7) 0.0221(7) 0.0019(5) -0.0012(6) 0.0009(7)
C10 0.0235(9) 0.0289(8) 0.0384(8) -0.0092(6) 0.0070(7) 0.0041(7)
C11 0.0297(10) 0.0289(8) 0.0251(7) -0.0038(6) -0.0025(7) -0.0067(7)
C12 0.0192(8) 0.0201(6) 0.0155(6) 0.0003(4) 0.0001(5) -0.0012(6)
C13 0.0231(8) 0.0212(6) 0.0230(6) 0.0008(5) 0.0000(6) -0.0005(6)
C14 0.0342(10) 0.0201(7) 0.0293(7) 0.0009(5) -0.0016(7) 0.0015(7)
C15 0.0507(12) 0.0232(7) 0.0300(8) 0.0041(6) 0.0051(8) -0.0098(8)
C16 0.0462(12) 0.0356(8) 0.0411(9) -0.0007(7) 0.0211(9) -0.0136(8)
C17 0.0282(9) 0.0269(7) 0.0322(7) -0.0024(6) 0.0108(7) -0.0019(7)

loop_
_atom_type_symbol
_atom_type_description
_atom_type_scat_dispersion_real
_atom_type_scat_dispersion_imag
_atom_type_scat_source
C C 0.0033 0.0016 'International Tables Vol C Tables 4.2.6.8 and 6.1.1.4'
H H 0.0000 0.0000 'International Tables Vol C Tables 4.2.6.8 and 6.1.1.4'
O O 0.0106 0.0060 'International Tables Vol C Tables 4.2.6.8 and 6.1.1.4'

loop_
_geom_angle_atom_site_label_1
_geom_angle_atom_site_label_2
_geom_angle_atom_site_label_3
_geom_angle
_geom_angle_site_symmetry_1
_geom_angle_site_symmetry_3
_geom_angle_publ_flag
C2 O2 C10 116.54(11) . . ?
O1 C1 C2 112.11(10) . . ?
O1 C1 C9 104.09(11) . . ?
C2 C1 C9 110.53(11) . . ?
O1 C1 C7 111.43(10) . . ?
C2 C1 C7 108.77(11) . . ?
C9 C1 C7 109.85(10) . . ?
C3 C2 O2 125.93(13) . . ?
C3 C2 C1 123.56(12) . . ?
O2 C2 C1 110.48(11) . . ?
C2 C3 C4 121.71(13) . . ?
C8 C4 C3 105.80(11) . . ?
C8 C4 C5 100.65(11) . . ?
C3 C4 C5 111.76(11) . . ?
C11 C5 C4 112.02(11) . . ?
C11 C5 C6 111.29(12) . . ?
C4 C5 C6 103.81(10) . . ?
C12 C6 C5 115.30(11) . . ?
C12 C6 C7 117.75(10) . . ?
C5 C6 C7 106.24(10) . . ?
C8 C7 C1 105.19(10) . . ?
C8 C7 C6 100.76(10) . . ?
C1 C7 C6 118.19(10) . . ?
O3 C8 C4 128.53(13) . . ?
O3 C8 C7 127.63(13) . . ?
C4 C8 C7 103.84(10) . . ?
C17 C12 C13 117.87(13) . . ?
C17 C12 C6 118.97(12) . . ?
C13 C12 C6 123.15(13) . . ?
C14 C13 C12 120.67(15) . . ?
C15 C14 C13 120.75(15) . . ?
C16 C15 C14 119.01(14) . . ?
C15 C16 C17 120.63(17) . . ?
C16 C17 C12 121.06(15) . . ?

loop_
_geom_bond_atom_site_label_1
_geom_bond_atom_site_label_2
_geom_bond_distance
_geom_bond_site_symmetry_2
_geom_bond_publ_flag
O1 C1 1.4318(15) . ?
O2 C2 1.3676(15) . ?
O2 C10 1.4255(19) . ?
O3 C8 1.2100(15) . ?
C1 C2 1.5189(19) . ?
C1 C9 1.5275(18) . ?
C1 C7 1.5531(17) . ?
C2 C3 1.3330(19) . ?
C3 C4 1.5213(18) . ?
C4 C8 1.511(2) . ?
C4 C5 1.5450(18) . ?
C5 C11 1.5267(19) . ?
C5 C6 1.567(2) . ?
C6 C12 1.5224(17) . ?
C6 C7 1.5692(17) . ?
C7 C8 1.5206(19) . ?
C12 C17 1.393(2) . ?
C12 C13 1.3949(19) . ?
C13 C14 1.3915(19) . ?
C14 C15 1.382(2) . ?
C15 C16 1.378(3) . ?
C16 C17 1.389(2) . ?
